data_7121111
loop_
_publ_author_name
'Hofmann, Alexander'
'Lamprecht, Anna'
'Gonz\'alez-Belman, Oscar F'
'Dewhurst, Rian D.'
'Jim\'enez-Halla, J Oscar C'
'Kachel, Stephanie'
'Braunschweig, Holger'

_publ_section_title
;
 Dialumination of unsaturated species with a reactive
 bis(cyclopentadienyl) dialane.
;
_journal_issue 13
_journal_name_full 'Chemical communications (Cambridge, England)'
_journal_page_first 1639
_journal_page_last 1642
_journal_paper_doi 10.1039/c7cc09596a
_journal_volume 54
_journal_year 2018
_chemical_formula_moiety 'C24 H36 Al2 Br2'
_chemical_formula_sum 'C24 H36 Al2 Br2'
_chemical_formula_weight 538.31
_space_group_crystal_system monoclinic
_space_group_IT_number 14
_space_group_name_Hall '-P 2yn'
_space_group_name_H-M_alt 'P 1 21/n 1'
_symmetry_space_group_name_Hall '-P 2yn'
_symmetry_space_group_name_H-M 'P 1 21/n 1'
_atom_sites_solution_hydrogens geom
_atom_sites_solution_primary iterative
_atom_sites_solution_secondary difmap
_audit_creation_method SHELXL-2014/7
_audit_update_record
;
2017-11-29 deposited with the CCDC.
2018-01-08 downloaded from the CCDC.
;
_cell_angle_alpha 90
_cell_angle_beta 101.961(15)
_cell_angle_gamma 90
_cell_formula_units_Z 2
_cell_length_a 9.136(4)
_cell_length_b 8.291(3)
_cell_length_c 16.801(8)
_cell_measurement_reflns_used 7135
_cell_measurement_temperature 100(2)
_cell_measurement_theta_max 27.03
_cell_measurement_theta_min 2.36
_cell_volume 1245.0(9)
_computing_cell_refinement 'Saint+ ver. V8.37A (Bruker AXS)'
_computing_data_collection 'APEX2 ver. 2014.9 (Bruker AXS)'
_computing_data_reduction 'Saint+ ver. V8.37A (Bruker AXS)'
_computing_molecular_graphics 'ShelXLe (Huebschle et all, 2011)'
_computing_publication_material 'SHELXL-2014/7 (Sheldrick, 2014)'
_computing_structure_refinement 'SHELXL-2014/7 (Sheldrick, 2014)'
_computing_structure_solution 'SHELXT (Sheldrick, 2014)'
_diffrn_ambient_temperature 100(2)
_diffrn_detector 'CCD area detector (Apex2)'
_diffrn_detector_area_resol_mean 8.333
_diffrn_measured_fraction_theta_full 0.999
_diffrn_measured_fraction_theta_max 0.999
_diffrn_measurement_device_type 'Bruker X8-APEX II'
_diffrn_measurement_method '\f and \w scans'
_diffrn_radiation_monochromator 'multi-layer mirror'
_diffrn_radiation_type MoK\a
_diffrn_radiation_wavelength 0.71073
_diffrn_reflns_av_R_equivalents 0.0516
_diffrn_reflns_av_unetI/netI 0.0285
_diffrn_reflns_Laue_measured_fraction_full 0.999
_diffrn_reflns_Laue_measured_fraction_max 0.999
_diffrn_reflns_limit_h_max 11
_diffrn_reflns_limit_h_min -11
_diffrn_reflns_limit_k_max 10
_diffrn_reflns_limit_k_min -10
_diffrn_reflns_limit_l_max 20
_diffrn_reflns_limit_l_min -20
_diffrn_reflns_number 19974
_diffrn_reflns_point_group_measured_fraction_full 0.999
_diffrn_reflns_point_group_measured_fraction_max 0.999
_diffrn_reflns_theta_full 26.000
_diffrn_reflns_theta_max 26.022
_diffrn_reflns_theta_min 2.357
_diffrn_source 'rotating-anode (Nonius FR-591)'
_exptl_absorpt_coefficient_mu 3.334
_exptl_absorpt_correction_T_max 0.5627
_exptl_absorpt_correction_T_min 0.3339
_exptl_absorpt_correction_type multi-scan
_exptl_absorpt_process_details 'SadAbs 2014/5 (Bruker AXS)'
_exptl_crystal_colour colourless
_exptl_crystal_density_diffrn 1.436
_exptl_crystal_description plate
_exptl_crystal_F_000 552
_exptl_crystal_size_max 0.391
_exptl_crystal_size_mid 0.322
_exptl_crystal_size_min 0.10
_refine_diff_density_max 0.704
_refine_diff_density_min -0.398
_refine_diff_density_rms 0.080
_refine_ls_extinction_method none
_refine_ls_goodness_of_fit_ref 1.257
_refine_ls_hydrogen_treatment constr
_refine_ls_matrix_type full
_refine_ls_number_parameters 266
_refine_ls_number_reflns 2452
_refine_ls_number_restraints 337
_refine_ls_restrained_S_all 1.210
_refine_ls_R_factor_all 0.0440
_refine_ls_R_factor_gt 0.0388
_refine_ls_shift/su_max 0.011
_refine_ls_shift/su_mean 0.000
_refine_ls_structure_factor_coef Fsqd
_refine_ls_weighting_details 'w=1/[\s^2^(Fo^2^)+(0.0133P)^2^+3.2511P] where P=(Fo^2^+2Fc^2^)/3'
_refine_ls_weighting_scheme calc
_refine_ls_wR_factor_gt 0.0881
_refine_ls_wR_factor_ref 0.0896
_reflns_Friedel_coverage 0.000
_reflns_number_gt 2226
_reflns_number_total 2452
_reflns_threshold_expression 'I > 2\s(I)'
_cod_data_source_file c7cc09596a2.cif
_cod_data_source_block AlHo095_a
_cod_depositor_comments 'Adding full bibliography for 7121109--7121112.cif.'
_cod_database_code 7121111
_shelx_shelxl_version_number 2014/7
_shelx_space_group_comment
;
The symmetry employed for this shelxl refinement is uniquely defined
by the following loop, which should always be used as a source of
symmetry information in preference to the above space-group names.
They are only intended as comments.
;
_shelx_estimated_absorpt_t_min 0.356
_shelx_estimated_absorpt_t_max 0.732

loop_
_space_group_symop_operation_xyz
'x, y, z'
'-x+1/2, y+1/2, -z+1/2'
'-x, -y, -z'
'x-1/2, -y-1/2, z-1/2'

loop_
_atom_site_label
_atom_site_type_symbol
_atom_site_fract_x
_atom_site_fract_y
_atom_site_fract_z
_atom_site_U_iso_or_equiv
_atom_site_adp_type
_atom_site_occupancy
_atom_site_site_symmetry_order
_atom_site_calc_flag
_atom_site_refinement_flags_posn
_atom_site_refinement_flags_adp
_atom_site_refinement_flags_occupancy
_atom_site_disorder_assembly
_atom_site_disorder_group
Al1_1 Al 0.62096(19) 0.28289(17) 0.44714(11) 0.0130(3) Uani 0.8872(18) 1 d . U P A 1
C1_1 C 0.4764(4) 0.4362(4) 0.4762(2) 0.0156(7) Uani 0.8872(18) 1 d . U P A 1
C2_1 C 0.3127(4) 0.4050(4) 0.4441(2) 0.0177(7) Uani 0.8872(18) 1 d . U P A 1
H2A_1 H 0.2534 0.4833 0.4677 0.027 Uiso 0.8872(18) 1 calc R U P A 1
H2B_1 H 0.2879 0.2956 0.4590 0.027 Uiso 0.8872(18) 1 calc R U P A 1
H2C_1 H 0.2901 0.4160 0.3848 0.027 Uiso 0.8872(18) 1 calc R U P A 1
Br1_1 Br 0.70584(5) 0.11929(5) 0.56184(2) 0.02544(14) Uani 0.8872(18) 1 d . U P A 1
Al1_11 Al 0.6223(18) 0.2210(17) 0.4461(11) 0.023(2) Uani 0.1128(18) 1 d . U P A 2
C1_11 C 0.472(4) 0.057(5) 0.476(3) 0.042(7) Uani 0.1128(18) 1 d . U P A 2
C2_11 C 0.318(4) 0.084(5) 0.447(3) 0.042(7) Uani 0.1128(18) 1 d . U P A 2
H2A_11 H 0.2959 0.0824 0.3874 0.063 Uiso 0.1128(18) 1 calc R U P A 2
H2B_11 H 0.2906 0.1895 0.4660 0.063 Uiso 0.1128(18) 1 calc R U P A 2
H2C_11 H 0.2606 -0.0005 0.4674 0.063 Uiso 0.1128(18) 1 calc R U P A 2
Br1_11 Br 0.7041(6) 0.3865(7) 0.5543(3) 0.0611(18) Uani 0.1128(18) 1 d . U P A 2
C1_2 C 0.7956(7) 0.2356(7) 0.3806(3) 0.0137(8) Uani 0.8872(18) 1 d . U P A 1
C2_2 C 0.6721(5) 0.1304(5) 0.3524(2) 0.0154(7) Uani 0.8872(18) 1 d . U P A 1
C3_2 C 0.5480(6) 0.2275(5) 0.3124(3) 0.0140(8) Uani 0.8872(18) 1 d . U P A 1
C4_2 C 0.5960(4) 0.3899(5) 0.3152(2) 0.0140(6) Uani 0.8872(18) 1 d . U P A 1
C5_2 C 0.7477(4) 0.3951(5) 0.3585(2) 0.0145(7) Uani 0.8872(18) 1 d . U P A 1
C6_2 C 0.9507(4) 0.1845(6) 0.4212(3) 0.0250(9) Uani 0.8872(18) 1 d . U P A 1
H6A_2 H 1.0205 0.2110 0.3860 0.037 Uiso 0.8872(18) 1 calc R U P A 1
H6B_2 H 0.9522 0.0679 0.4309 0.037 Uiso 0.8872(18) 1 calc R U P A 1
H6C_2 H 0.9807 0.2413 0.4732 0.037 Uiso 0.8872(18) 1 calc R U P A 1
C7_2 C 0.6761(5) -0.0499(5) 0.3570(3) 0.0248(8) Uani 0.8872(18) 1 d . U P A 1
H7A_2 H 0.7112 -0.0933 0.3100 0.037 Uiso 0.8872(18) 1 calc R U P A 1
H7B_2 H 0.5754 -0.0908 0.3568 0.037 Uiso 0.8872(18) 1 calc R U P A 1
H7C_2 H 0.7443 -0.0835 0.4073 0.037 Uiso 0.8872(18) 1 calc R U P A 1
C8_2 C 0.3972(4) 0.1645(5) 0.2706(2) 0.0220(8) Uani 0.8872(18) 1 d . U P A 1
H8A_2 H 0.4014 0.1295 0.2154 0.033 Uiso 0.8872(18) 1 calc R U P A 1
H8B_2 H 0.3224 0.2501 0.2679 0.033 Uiso 0.8872(18) 1 calc R U P A 1
H8C_2 H 0.3697 0.0729 0.3013 0.033 Uiso 0.8872(18) 1 calc R U P A 1
C9_2 C 0.5042(4) 0.5344(5) 0.2831(2) 0.0219(8) Uani 0.8872(18) 1 d . U P A 1
H9A_2 H 0.5653 0.6096 0.2589 0.033 Uiso 0.8872(18) 1 calc R U P A 1
H9B_2 H 0.4693 0.5880 0.3278 0.033 Uiso 0.8872(18) 1 calc R U P A 1
H9C_2 H 0.4178 0.5003 0.2416 0.033 Uiso 0.8872(18) 1 calc R U P A 1
C10_2 C 0.8413(4) 0.5450(5) 0.3733(2) 0.0231(8) Uani 0.8872(18) 1 d . U P A 1
H10A_2 H 0.8563 0.5878 0.3212 0.035 Uiso 0.8872(18) 1 calc R U P A 1
H10B_2 H 0.9385 0.5192 0.4081 0.035 Uiso 0.8872(18) 1 calc R U P A 1
H10C_2 H 0.7902 0.6258 0.4003 0.035 Uiso 0.8872(18) 1 calc R U P A 1
C1_22 C 0.597(5) 0.112(7) 0.319(2) 0.051(4) Uani 0.1128(18) 1 d . U P A 2
C2_22 C 0.735(6) 0.125(8) 0.354(2) 0.051(4) Uani 0.1128(18) 1 d . U P A 2
C3_22 C 0.788(10) 0.256(12) 0.369(3) 0.051(4) Uani 0.1128(18) 1 d . U P A 2
C4_22 C 0.681(7) 0.375(7) 0.344(3) 0.051(4) Uani 0.1128(18) 1 d . U P A 2
C5_22 C 0.551(8) 0.272(9) 0.310(4) 0.051(4) Uani 0.1128(18) 1 d . U P A 2
C6_22 C 0.496(5) -0.046(6) 0.291(2) 0.052(5) Uani 0.1128(18) 1 d . U P A 2
H6A_22 H 0.5513 -0.1197 0.2620 0.077 Uiso 0.1128(18) 1 calc R U P A 2
H6B_22 H 0.4029 -0.0133 0.2540 0.077 Uiso 0.1128(18) 1 calc R U P A 2
H6C_22 H 0.4736 -0.0994 0.3384 0.077 Uiso 0.1128(18) 1 calc R U P A 2
C7_22 C 0.824(5) -0.065(6) 0.369(2) 0.052(5) Uani 0.1128(18) 1 d . U P A 2
H7A_22 H 0.8049 -0.1255 0.3179 0.078 Uiso 0.1128(18) 1 calc R U P A 2
H7B_22 H 0.7844 -0.1254 0.4102 0.078 Uiso 0.1128(18) 1 calc R U P A 2
H7C_22 H 0.9320 -0.0498 0.3880 0.078 Uiso 0.1128(18) 1 calc R U P A 2
C8_22 C 0.963(5) 0.278(7) 0.409(3) 0.053(5) Uani 0.1128(18) 1 d . U P A 2
H8A_22 H 0.9992 0.1815 0.4412 0.080 Uiso 0.1128(18) 1 calc R U P A 2
H8B_22 H 0.9768 0.3726 0.4446 0.080 Uiso 0.1128(18) 1 calc R U P A 2
H8C_22 H 1.0196 0.2917 0.3660 0.080 Uiso 0.1128(18) 1 calc R U P A 2
C9_22 C 0.676(5) 0.534(6) 0.345(3) 0.055(5) Uani 0.1128(18) 1 d . U P A 2
H9A_22 H 0.6286 0.5740 0.2909 0.082 Uiso 0.1128(18) 1 calc R U P A 2
H9B_22 H 0.7779 0.5775 0.3603 0.082 Uiso 0.1128(18) 1 calc R U P A 2
H9C_22 H 0.6179 0.5697 0.3848 0.082 Uiso 0.1128(18) 1 calc R U P A 2
C10_22 C 0.395(5) 0.325(6) 0.268(2) 0.052(5) Uani 0.1128(18) 1 d . U P A 2
H10A_22 H 0.4022 0.3987 0.2229 0.078 Uiso 0.1128(18) 1 calc R U P A 2
H10B_22 H 0.3464 0.3803 0.3067 0.078 Uiso 0.1128(18) 1 calc R U P A 2
H10C_22 H 0.3361 0.2303 0.2458 0.078 Uiso 0.1128(18) 1 calc R U P A 2

loop_
_atom_site_aniso_label
_atom_site_aniso_U_11
_atom_site_aniso_U_22
_atom_site_aniso_U_33
_atom_site_aniso_U_23
_atom_site_aniso_U_13
_atom_site_aniso_U_12
Al1_1 0.0129(5) 0.0139(7) 0.0123(6) -0.0006(7) 0.0030(4) 0.0040(7)
C1_1 0.0138(16) 0.0190(16) 0.0143(16) 0.0011(13) 0.0037(13) 0.0019(13)
C2_1 0.0134(17) 0.0188(18) 0.0210(18) -0.0068(15) 0.0037(14) 0.0004(14)
Br1_1 0.0306(2) 0.0295(2) 0.0155(2) 0.00656(17) 0.00320(15) 0.01190(18)
Al1_11 0.018(4) 0.026(5) 0.024(4) 0.000(5) 0.003(3) 0.003(5)
C1_11 0.036(11) 0.043(12) 0.051(16) -0.004(11) 0.021(11) -0.002(9)
C2_11 0.035(11) 0.044(14) 0.052(17) -0.002(12) 0.020(11) -0.003(10)
Br1_11 0.061(3) 0.077(3) 0.046(3) -0.013(2) 0.013(2) -0.021(3)
C1_2 0.0117(13) 0.0183(17) 0.0119(15) -0.0004(13) 0.0044(13) 0.0014(12)
C2_2 0.0151(14) 0.0175(14) 0.0138(14) -0.0008(12) 0.0033(12) 0.0007(13)
C3_2 0.0121(13) 0.0189(17) 0.0110(14) -0.0007(13) 0.0024(11) -0.0003(14)
C4_2 0.0128(13) 0.0194(15) 0.0099(13) 0.0005(11) 0.0026(11) 0.0002(12)
C5_2 0.0124(13) 0.0195(15) 0.0119(14) 0.0001(12) 0.0029(12) 0.0008(12)
C6_2 0.0156(18) 0.031(2) 0.027(2) -0.0017(18) 0.0012(15) 0.0059(16)
C7_2 0.032(2) 0.0169(18) 0.026(2) -0.0009(15) 0.0065(17) 0.0013(15)
C8_2 0.0163(17) 0.031(2) 0.0168(18) -0.0036(16) -0.0007(14) -0.0056(15)
C9_2 0.0231(18) 0.0239(19) 0.0185(18) 0.0059(15) 0.0038(15) 0.0064(15)
C10_2 0.0242(18) 0.0237(19) 0.0208(19) 0.0005(16) 0.0037(15) -0.0077(16)
C1_22 0.041(8) 0.077(11) 0.037(8) -0.003(8) 0.017(7) 0.004(9)
C2_22 0.041(8) 0.077(11) 0.037(8) -0.003(8) 0.017(7) 0.004(9)
C3_22 0.042(8) 0.077(11) 0.037(8) -0.003(8) 0.017(7) 0.004(9)
C4_22 0.042(8) 0.077(11) 0.038(8) -0.003(8) 0.016(7) 0.004(9)
C5_22 0.041(8) 0.077(11) 0.037(8) -0.003(8) 0.017(7) 0.004(9)
C6_22 0.044(9) 0.078(12) 0.037(10) -0.003(9) 0.017(8) 0.002(9)
C7_22 0.043(10) 0.077(12) 0.038(10) -0.005(9) 0.016(8) 0.005(9)
C8_22 0.044(9) 0.078(13) 0.040(10) -0.001(10) 0.014(8) 0.003(9)
C9_22 0.047(10) 0.078(12) 0.042(10) -0.004(9) 0.013(9) 0.004(9)
C10_22 0.042(9) 0.078(12) 0.039(10) 0.000(9) 0.016(8) 0.003(9)

loop_
_atom_type_symbol
_atom_type_description
_atom_type_scat_dispersion_real
_atom_type_scat_dispersion_imag
_atom_type_scat_source
C C 0.0033 0.0016 'International Tables Vol C Tables 4.2.6.8 and 6.1.1.4'
H H 0.0000 0.0000 'International Tables Vol C Tables 4.2.6.8 and 6.1.1.4'
Al Al 0.0645 0.0514 'International Tables Vol C Tables 4.2.6.8 and 6.1.1.4'
Br Br -0.2901 2.4595 'International Tables Vol C Tables 4.2.6.8 and 6.1.1.4'

loop_
_exptl_crystal_face_index_h
_exptl_crystal_face_index_k
_exptl_crystal_face_index_l
_exptl_crystal_face_perp_dist
-1.00 -1.00 1.00 0.1130
-2.00 -2.00 1.00 0.1110
-1.00 -2.00 -2.00 0.1290
0.00 -1.00 -2.00 0.1190
0.00 1.00 2.00 0.1540
1.00 0.00 -2.00 0.0500
-1.00 0.00 2.00 0.0390
-2.00 -1.00 1.00 0.1230
1.00 -1.00 -2.00 0.1180
-1.00 1.00 2.00 0.1120
2.00 0.00 -1.00 0.1270
-2.00 0.00 1.00 0.1240
1.00 -1.00 -1.00 0.1310
2.00 -1.00 -1.00 0.1130
1.00 -1.00 0.00 0.1380
-1.00 1.00 0.00 0.1740
-2.00 1.00 -1.00 0.1560
0.00 0.00 -1.00 0.1000
1.00 1.00 -2.00 0.1290
2.00 -1.00 2.00 0.1070

loop_
_geom_angle_atom_site_label_1
_geom_angle_atom_site_label_2
_geom_angle_atom_site_label_3
_geom_angle
_geom_angle_site_symmetry_1
C1_1 Al1_1 C2_2 145.21(18) .
C1_1 Al1_1 C1_2 148.2(2) .
C2_2 Al1_1 C1_2 38.5(2) .
C1_1 Al1_1 C5_2 111.04(16) .
C2_2 Al1_1 C5_2 62.47(16) .
C1_2 Al1_1 C5_2 37.23(18) .
C1_1 Al1_1 C3_2 107.76(18) .
C2_2 Al1_1 C3_2 37.81(17) .
C1_2 Al1_1 C3_2 62.9(2) .
C5_2 Al1_1 C3_2 60.84(17) .
C1_1 Al1_1 Br1_1 107.06(13) .
C2_2 Al1_1 Br1_1 100.44(13) .
C1_2 Al1_1 Br1_1 99.52(15) .
C5_2 Al1_1 Br1_1 130.40(13) .
C3_2 Al1_1 Br1_1 132.75(13) .
C1_1 Al1_1 C4_2 92.95(15) .
C2_2 Al1_1 C4_2 61.31(15) .
C1_2 Al1_1 C4_2 61.33(17) .
C5_2 Al1_1 C4_2 35.90(13) .
C3_2 Al1_1 C4_2 35.55(15) .
Br1_1 Al1_1 C4_2 159.98(12) .
C1_1 C1_1 C2_1 121.5(4) 3_666
C1_1 C1_1 Al1_1 120.5(4) 3_666
C2_1 C1_1 Al1_1 118.0(3) .
C1_1 C2_1 H2A_1 109.5 .
C1_1 C2_1 H2B_1 109.5 .
H2A_1 C2_1 H2B_1 109.5 .
C1_1 C2_1 H2C_1 109.5 .
H2A_1 C2_1 H2C_1 109.5 .
H2B_1 C2_1 H2C_1 109.5 .
C1_11 Al1_11 C2_22 112(2) .
C1_11 Al1_11 C3_22 143(3) .
C2_22 Al1_11 C3_22 32(3) .
C1_11 Al1_11 Br1_11 109.0(14) .
C2_22 Al1_11 Br1_11 131.5(17) .
C3_22 Al1_11 Br1_11 104(2) .
C1_11 Al1_11 C5_22 107(2) .
C2_22 Al1_11 C5_22 56(2) .
C3_22 Al1_11 C5_22 58(3) .
Br1_11 Al1_11 C5_22 132(2) .
C1_11 Al1_11 C4_22 145(2) .
C2_22 Al1_11 C4_22 57(2) .
C3_22 Al1_11 C4_22 36(3) .
Br1_11 Al1_11 C4_22 99.9(16) .
C5_22 Al1_11 C4_22 38(2) .
C1_11 Al1_11 C1_22 91.5(18) .
C2_22 Al1_11 C1_22 33.2(17) .
C3_22 Al1_11 C1_22 57(3) .
Br1_11 Al1_11 C1_22 159.5(15) .
C5_22 Al1_11 C1_22 35(2) .
C4_22 Al1_11 C1_22 61.0(19) .
C1_11 C1_11 C2_11 125(5) 3_656
C1_11 C1_11 Al1_11 116(4) 3_656
C2_11 C1_11 Al1_11 118(3) .
C1_11 C2_11 H2A_11 109.5 .
C1_11 C2_11 H2B_11 109.5 .
H2A_11 C2_11 H2B_11 109.5 .
C1_11 C2_11 H2C_11 109.5 .
H2A_11 C2_11 H2C_11 109.5 .
H2B_11 C2_11 H2C_11 109.5 .
C5_2 C1_2 C2_2 107.7(5) .
C5_2 C1_2 C6_2 126.4(5) .
C2_2 C1_2 C6_2 125.8(5) .
C5_2 C1_2 Al1_1 75.3(3) .
C2_2 C1_2 Al1_1 70.5(3) .
C6_2 C1_2 Al1_1 122.9(3) .
C1_2 C2_2 C3_2 107.8(4) .
C1_2 C2_2 C7_2 125.8(4) .
C3_2 C2_2 C7_2 126.2(4) .
C1_2 C2_2 Al1_1 71.0(3) .
C3_2 C2_2 Al1_1 75.3(3) .
C7_2 C2_2 Al1_1 123.6(3) .
C4_2 C3_2 C2_2 108.0(4) .
C4_2 C3_2 C8_2 126.4(4) .
C2_2 C3_2 C8_2 125.5(4) .
C4_2 C3_2 Al1_1 75.5(3) .
C2_2 C3_2 Al1_1 66.9(2) .
C8_2 C3_2 Al1_1 126.0(3) .
C3_2 C4_2 C5_2 107.9(4) .
C3_2 C4_2 C9_2 127.1(4) .
C5_2 C4_2 C9_2 124.9(4) .
C3_2 C4_2 Al1_1 68.9(2) .
C5_2 C4_2 Al1_1 68.7(2) .
C9_2 C4_2 Al1_1 125.3(2) .
C1_2 C5_2 C4_2 108.7(4) .
C1_2 C5_2 C10_2 126.5(4) .
C4_2 C5_2 C10_2 124.7(4) .
C1_2 C5_2 Al1_1 67.5(3) .
C4_2 C5_2 Al1_1 75.4(2) .
C10_2 C5_2 Al1_1 125.6(3) .
C1_2 C6_2 H6A_2 109.5 .
C1_2 C6_2 H6B_2 109.5 .
H6A_2 C6_2 H6B_2 109.5 .
C1_2 C6_2 H6C_2 109.5 .
H6A_2 C6_2 H6C_2 109.5 .
H6B_2 C6_2 H6C_2 109.5 .
C2_2 C7_2 H7A_2 109.5 .
C2_2 C7_2 H7B_2 109.5 .
H7A_2 C7_2 H7B_2 109.5 .
C2_2 C7_2 H7C_2 109.5 .
H7A_2 C7_2 H7C_2 109.5 .
H7B_2 C7_2 H7C_2 109.5 .
C3_2 C8_2 H8A_2 109.5 .
C3_2 C8_2 H8B_2 109.5 .
H8A_2 C8_2 H8B_2 109.5 .
C3_2 C8_2 H8C_2 109.5 .
H8A_2 C8_2 H8C_2 109.5 .
H8B_2 C8_2 H8C_2 109.5 .
C4_2 C9_2 H9A_2 109.5 .
C4_2 C9_2 H9B_2 109.5 .
H9A_2 C9_2 H9B_2 109.5 .
C4_2 C9_2 H9C_2 109.5 .
H9A_2 C9_2 H9C_2 109.5 .
H9B_2 C9_2 H9C_2 109.5 .
C5_2 C10_2 H10A_2 109.5 .
C5_2 C10_2 H10B_2 109.5 .
H10A_2 C10_2 H10B_2 109.5 .
C5_2 C10_2 H10C_2 109.5 .
H10A_2 C10_2 H10C_2 109.5 .
H10B_2 C10_2 H10C_2 109.5 .
C2_22 C1_22 C5_22 103(6) .
C2_22 C1_22 C6_22 131(5) .
C5_22 C1_22 C6_22 127(5) .
C2_22 C1_22 Al1_11 69(2) .
C5_22 C1_22 Al1_11 72(3) .
C6_22 C1_22 Al1_11 122(2) .
C3_22 C2_22 C1_22 119(7) .
C3_22 C2_22 C7_22 129(6) .
C1_22 C2_22 C7_22 112(5) .
C3_22 C2_22 Al1_11 75(3) .
C1_22 C2_22 Al1_11 78(2) .
C7_22 C2_22 Al1_11 119(2) .
C2_22 C3_22 C4_22 111(8) .
C2_22 C3_22 C8_22 121(8) .
C4_22 C3_22 C8_22 128(8) .
C2_22 C3_22 Al1_11 73(3) .
C4_22 C3_22 Al1_11 75(3) .
C8_22 C3_22 Al1_11 121(3) .
C9_22 C4_22 C3_22 137(7) .
C9_22 C4_22 C5_22 124(6) .
C3_22 C4_22 C5_22 100(6) .
C9_22 C4_22 Al1_11 122(3) .
C3_22 C4_22 Al1_11 69(3) .
C5_22 C4_22 Al1_11 71(3) .
C1_22 C5_22 C4_22 108(6) .
C1_22 C5_22 C10_22 124(7) .
C4_22 C5_22 C10_22 128(6) .
C1_22 C5_22 Al1_11 72(3) .
C4_22 C5_22 Al1_11 71(3) .
C10_22 C5_22 Al1_11 125(4) .
C1_22 C6_22 H6A_22 109.5 .
C1_22 C6_22 H6B_22 109.5 .
H6A_22 C6_22 H6B_22 109.5 .
C1_22 C6_22 H6C_22 109.5 .
H6A_22 C6_22 H6C_22 109.5 .
H6B_22 C6_22 H6C_22 109.5 .
C2_22 C7_22 H7A_22 109.5 .
C2_22 C7_22 H7B_22 109.5 .
H7A_22 C7_22 H7B_22 109.5 .
C2_22 C7_22 H7C_22 109.5 .
H7A_22 C7_22 H7C_22 109.5 .
H7B_22 C7_22 H7C_22 109.5 .
C3_22 C8_22 H8A_22 109.5 .
C3_22 C8_22 H8B_22 109.5 .
H8A_22 C8_22 H8B_22 109.5 .
C3_22 C8_22 H8C_22 109.5 .
H8A_22 C8_22 H8C_22 109.5 .
H8B_22 C8_22 H8C_22 109.5 .
C4_22 C9_22 H9A_22 109.5 .
C4_22 C9_22 H9B_22 109.5 .
H9A_22 C9_22 H9B_22 109.5 .
C4_22 C9_22 H9C_22 109.5 .
H9A_22 C9_22 H9C_22 109.5 .
H9B_22 C9_22 H9C_22 109.5 .
C5_22 C10_22 H10A_22 109.5 .
C5_22 C10_22 H10B_22 109.5 .
H10A_22 C10_22 H10B_22 109.5 .
C5_22 C10_22 H10C_22 109.5 .
H10A_22 C10_22 H10C_22 109.5 .
H10B_22 C10_22 H10C_22 109.5 .

loop_
_geom_bond_atom_site_label_1
_geom_bond_atom_site_label_2
_geom_bond_distance
_geom_bond_site_symmetry_2
Al1_1 C1_1 1.967(4) .
Al1_1 C2_2 2.159(4) .
Al1_1 C1_2 2.165(6) .
Al1_1 C5_2 2.266(4) .
Al1_1 C3_2 2.270(5) .
Al1_1 Br1_1 2.3527(18) .
Al1_1 C4_2 2.355(4) .
C1_1 C1_1 1.342(7) 3_666
C1_1 C2_1 1.503(5) .
C2_1 H2A_1 0.9800 .
C2_1 H2B_1 0.9800 .
C2_1 H2C_1 0.9800 .
Al1_11 C1_11 2.07(4) .
Al1_11 C2_22 2.18(4) .
Al1_11 C3_22 2.21(6) .
Al1_11 Br1_11 2.277(17) .
Al1_11 C5_22 2.29(6) .
Al1_11 C4_22 2.29(5) .
Al1_11 C1_22 2.29(4) .
C1_11 C1_11 1.28(8) 3_656
C1_11 C2_11 1.41(5) .
C2_11 H2A_11 0.9800 .
C2_11 H2B_11 0.9800 .
C2_11 H2C_11 0.9800 .
C1_2 C5_2 1.418(7) .
C1_2 C2_2 1.427(8) .
C1_2 C6_2 1.501(7) .
C2_2 C3_2 1.439(7) .
C2_2 C7_2 1.496(6) .
C3_2 C4_2 1.414(6) .
C3_2 C8_2 1.504(6) .
C4_2 C5_2 1.427(5) .
C4_2 C9_2 1.498(5) .
C5_2 C10_2 1.500(5) .
C6_2 H6A_2 0.9800 .
C6_2 H6B_2 0.9800 .
C6_2 H6C_2 0.9800 .
C7_2 H7A_2 0.9800 .
C7_2 H7B_2 0.9800 .
C7_2 H7C_2 0.9800 .
C8_2 H8A_2 0.9800 .
C8_2 H8B_2 0.9800 .
C8_2 H8C_2 0.9800 .
C9_2 H9A_2 0.9800 .
C9_2 H9B_2 0.9800 .
C9_2 H9C_2 0.9800 .
C10_2 H10A_2 0.9800 .
C10_2 H10B_2 0.9800 .
C10_2 H10C_2 0.9800 .
C1_22 C2_22 1.28(7) .
C1_22 C5_22 1.39(8) .
C1_22 C6_22 1.61(7) .
C2_22 C3_22 1.20(11) .
C2_22 C7_22 1.77(7) .
C3_22 C4_22 1.39(10) .
C3_22 C8_22 1.61(10) .
C4_22 C9_22 1.32(7) .
C4_22 C5_22 1.48(10) .
C5_22 C10_22 1.52(8) .
C6_22 H6A_22 0.9800 .
C6_22 H6B_22 0.9800 .
C6_22 H6C_22 0.9800 .
C7_22 H7A_22 0.9800 .
C7_22 H7B_22 0.9800 .
C7_22 H7C_22 0.9800 .
C8_22 H8A_22 0.9800 .
C8_22 H8B_22 0.9800 .
C8_22 H8C_22 0.9800 .
C9_22 H9A_22 0.9800 .
C9_22 H9B_22 0.9800 .
C9_22 H9C_22 0.9800 .
C10_22 H10A_22 0.9800 .
C10_22 H10B_22 0.9800 .
C10_22 H10C_22 0.9800 .

loop_
_geom_torsion_atom_site_label_1
_geom_torsion_atom_site_label_2
_geom_torsion_atom_site_label_3
_geom_torsion_atom_site_label_4
_geom_torsion
C5_2 C1_2 C2_2 C3_2 0.2(5)
C6_2 C1_2 C2_2 C3_2 -176.0(4)
Al1_1 C1_2 C2_2 C3_2 66.9(3)
C5_2 C1_2 C2_2 C7_2 175.1(4)
C6_2 C1_2 C2_2 C7_2 -1.1(7)
Al1_1 C1_2 C2_2 C7_2 -118.2(4)
C5_2 C1_2 C2_2 Al1_1 -66.7(3)
C6_2 C1_2 C2_2 Al1_1 117.1(4)
C1_2 C2_2 C3_2 C4_2 0.9(5)
C7_2 C2_2 C3_2 C4_2 -174.0(4)
Al1_1 C2_2 C3_2 C4_2 64.9(3)
C1_2 C2_2 C3_2 C8_2 177.3(4)
C7_2 C2_2 C3_2 C8_2 2.4(7)
Al1_1 C2_2 C3_2 C8_2 -118.7(4)
C1_2 C2_2 C3_2 Al1_1 -64.0(3)
C7_2 C2_2 C3_2 Al1_1 121.1(4)
C2_2 C3_2 C4_2 C5_2 -1.6(5)
C8_2 C3_2 C4_2 C5_2 -178.0(4)
Al1_1 C3_2 C4_2 C5_2 57.7(3)
C2_2 C3_2 C4_2 C9_2 -178.4(4)
C8_2 C3_2 C4_2 C9_2 5.2(7)
Al1_1 C3_2 C4_2 C9_2 -119.1(4)
C2_2 C3_2 C4_2 Al1_1 -59.4(3)
C8_2 C3_2 C4_2 Al1_1 124.3(5)
C2_2 C1_2 C5_2 C4_2 -1.2(4)
C6_2 C1_2 C5_2 C4_2 175.0(4)
Al1_1 C1_2 C5_2 C4_2 -64.7(3)
C2_2 C1_2 C5_2 C10_2 -177.9(4)
C6_2 C1_2 C5_2 C10_2 -1.7(7)
Al1_1 C1_2 C5_2 C10_2 118.6(4)
C2_2 C1_2 C5_2 Al1_1 63.5(3)
C6_2 C1_2 C5_2 Al1_1 -120.3(4)
C3_2 C4_2 C5_2 C1_2 1.8(4)
C9_2 C4_2 C5_2 C1_2 178.7(3)
Al1_1 C4_2 C5_2 C1_2 59.7(3)
C3_2 C4_2 C5_2 C10_2 178.6(4)
C9_2 C4_2 C5_2 C10_2 -4.6(6)
Al1_1 C4_2 C5_2 C10_2 -123.5(4)
C3_2 C4_2 C5_2 Al1_1 -57.9(3)
C9_2 C4_2 C5_2 Al1_1 119.0(3)
C5_22 C1_22 C2_22 C3_22 0(2)
C6_22 C1_22 C2_22 C3_22 180(2)
Al1_11 C1_22 C2_22 C3_22 -65.2(15)
C5_22 C1_22 C2_22 C7_22 -178(3)
C6_22 C1_22 C2_22 C7_22 2(3)
Al1_11 C1_22 C2_22 C7_22 117(2)
C5_22 C1_22 C2_22 Al1_11 65(3)
C6_22 C1_22 C2_22 Al1_11 -115(3)
C1_22 C2_22 C3_22 C4_22 0(2)
C7_22 C2_22 C3_22 C4_22 177(3)
Al1_11 C2_22 C3_22 C4_22 -67(3)
C1_22 C2_22 C3_22 C8_22 -177(2)
C7_22 C2_22 C3_22 C8_22 0(3)
Al1_11 C2_22 C3_22 C8_22 116(3)
C1_22 C2_22 C3_22 Al1_11 66.7(16)
C7_22 C2_22 C3_22 Al1_11 -116(2)
C2_22 C3_22 C4_22 C9_22 -180(5)
C8_22 C3_22 C4_22 C9_22 -3(7)
Al1_11 C3_22 C4_22 C9_22 115(6)
C2_22 C3_22 C4_22 C5_22 0(4)
C8_22 C3_22 C4_22 C5_22 177(3)
Al1_11 C3_22 C4_22 C5_22 -65(3)
C2_22 C3_22 C4_22 Al1_11 65(2)
C8_22 C3_22 C4_22 Al1_11 -118(3)
C2_22 C1_22 C5_22 C4_22 0(4)
C6_22 C1_22 C5_22 C4_22 -180(3)
Al1_11 C1_22 C5_22 C4_22 63(3)
C2_22 C1_22 C5_22 C10_22 177(4)
C6_22 C1_22 C5_22 C10_22 -3(6)
Al1_11 C1_22 C5_22 C10_22 -120(5)
C2_22 C1_22 C5_22 Al1_11 -62.6(18)
C6_22 C1_22 C5_22 Al1_11 117(3)
C9_22 C4_22 C5_22 C1_22 180(4)
C3_22 C4_22 C5_22 C1_22 0(4)
Al1_11 C4_22 C5_22 C1_22 -64(3)
C9_22 C4_22 C5_22 C10_22 3(8)
C3_22 C4_22 C5_22 C10_22 -177(4)
Al1_11 C4_22 C5_22 C10_22 120(5)
C9_22 C4_22 C5_22 Al1_11 -117(4)
C3_22 C4_22 C5_22 Al1_11 63(2)
